data_4513287
loop_
_publ_author_name
'Gu\'nka, Piotr A.'
'Dranka, Maciej'
'Hanfland, Michael'
'Dziubek, Kamil F.'
'Katrusiak, Andrzej'
'Zachara, Janusz'

_publ_section_title
;
 Cascade of High-Pressure Transitions of Claudetite II and the First Polar
 Phase of Arsenic(III) Oxide
;
_journal_issue 8
_journal_name_full 'Crystal Growth &amp; Design'
_journal_page_first 3950
_journal_paper_doi 10.1021/acs.cgd.5b00567
_journal_volume 15
_journal_year 2015
_chemical_formula_moiety 'As12 O18'
_chemical_formula_sum 'As12 O18'
_chemical_formula_weight 1187.04
_space_group_crystal_system monoclinic
_space_group_IT_number 14
_space_group_name_Hall '-P 2yab'
_space_group_name_H-M_alt 'P 1 21/a 1'
_symmetry_space_group_name_Hall '-P 2yab'
_symmetry_space_group_name_H-M 'P 1 21/a 1'
_audit_creation_date 2015-04-13
_audit_creation_method
;
Olex2 1.2-beta
(compiled 2014.11.28 svn.r3107 for OlexSys, GUI svn.r4998)
;
_cell_angle_alpha 90
_cell_angle_beta 143.9(2)
_cell_angle_gamma 90
_cell_formula_units_Z 4
_cell_length_a 12.655(10)
_cell_length_b 12.9892(7)
_cell_length_c 16.282(18)
_cell_measurement_pressure 7.23e6(15)
_cell_measurement_reflns_used 1115
_cell_measurement_temperature 293(2)
_cell_measurement_theta_max 20.4250
_cell_measurement_theta_min 2.2270
_cell_volume 1577(8)
_computing_cell_refinement
;
CrysAlisPro, Agilent Technologies,
Version 1.171.37.35 (release 13-08-2014 CrysAlis171 .NET)
(compiled Aug 13 2014,18:06:01)
;
_computing_data_collection
;
CrysAlisPro, Agilent Technologies,
Version 1.171.37.35 (release 13-08-2014 CrysAlis171 .NET)
(compiled Aug 13 2014,18:06:01)
;
_computing_data_reduction
;
CrysAlisPro, Agilent Technologies,
Version 1.171.37.35 (release 13-08-2014 CrysAlis171 .NET)
(compiled Aug 13 2014,18:06:01)
;
_computing_molecular_graphics 'Olex2 (Dolomanov et al., 2009)'
_computing_publication_material 'Olex2 (Dolomanov et al., 2009)'
_computing_structure_refinement 'ShelXL (Sheldrick, 2008)'
_diffrn_ambient_environment He
_diffrn_ambient_pressure 7.23e6(15)
_diffrn_ambient_temperature 293(2)
_diffrn_detector 'CCD plate'
_diffrn_measured_fraction_theta_full 0.369
_diffrn_measured_fraction_theta_max 0.218
_diffrn_measurement_details
;
  1 phi    142.00  218.00   0.5000    1.0000
omega____ theta____ kappa____ phi______ frames
   0.0000    0.0000    0.0000     -     152
;
_diffrn_measurement_device 'abstract diffractometer'
_diffrn_measurement_device_type 'MAR-CrysAlisPro-abstract goniometer: imported MAR images'
_diffrn_measurement_method '\p scans'
_diffrn_orient_matrix_UB_11 0.0138431000
_diffrn_orient_matrix_UB_12 -0.0027564000
_diffrn_orient_matrix_UB_13 0.0332275000
_diffrn_orient_matrix_UB_21 0.0322496000
_diffrn_orient_matrix_UB_22 -0.0250198000
_diffrn_orient_matrix_UB_23 0.0146549000
_diffrn_orient_matrix_UB_31 0.0431061000
_diffrn_orient_matrix_UB_32 0.0196012000
_diffrn_orient_matrix_UB_33 0.0233881000
_diffrn_radiation_monochromator synchrotron
_diffrn_radiation_probe x-ray
_diffrn_radiation_wavelength 0.41427
_diffrn_reflns_av_R_equivalents 0.0381
_diffrn_reflns_av_unetI/netI 0.0562
_diffrn_reflns_laue_measured_fraction_full 0.369
_diffrn_reflns_laue_measured_fraction_max 0.218
_diffrn_reflns_limit_h_max 19
_diffrn_reflns_limit_h_min -16
_diffrn_reflns_limit_k_max 21
_diffrn_reflns_limit_k_min -21
_diffrn_reflns_limit_l_max 11
_diffrn_reflns_limit_l_min -14
_diffrn_reflns_number 3110
_diffrn_reflns_point_group_measured_fraction_full 0.369
_diffrn_reflns_point_group_measured_fraction_max 0.218
_diffrn_reflns_theta_full 14.392
_diffrn_reflns_theta_max 20.707
_diffrn_reflns_theta_min 1.828
_diffrn_source synchrotron
_exptl_absorpt_coefficient_mu 5.779
_exptl_absorpt_correction_T_max 1.00000
_exptl_absorpt_correction_T_min 0.75670
_exptl_absorpt_correction_type multi-scan
_exptl_absorpt_process_details
;
CrysAlisPro, Agilent Technologies,
Version 1.171.37.35 (release 13-08-2014 CrysAlis171 .NET)
(compiled Aug 13 2014,18:06:01)
Empirical absorption correction using spherical harmonics,
 implemented in SCALE3 ABSPACK scaling algorithm.
;
_exptl_crystal_density_diffrn 5.002
_exptl_crystal_description
;
;
_exptl_crystal_F_000 2160
_exptl_crystal_size_max 0.05
_exptl_crystal_size_mid 0.04
_exptl_crystal_size_min 0.03
_refine_diff_density_max 3.736
_refine_diff_density_min -2.378
_refine_diff_density_rms 0.478
_refine_ls_extinction_method none
_refine_ls_goodness_of_fit_ref 1.200
_refine_ls_hydrogen_treatment undef
_refine_ls_matrix_type full
_refine_ls_number_parameters 181
_refine_ls_number_reflns 1792
_refine_ls_number_restraints 633
_refine_ls_restrained_S_all 1.106
_refine_ls_R_factor_all 0.1880
_refine_ls_R_factor_gt 0.1308
_refine_ls_shift/su_max 0.000
_refine_ls_shift/su_mean 0.000
_refine_ls_structure_factor_coef Fsqd
_refine_ls_weighting_details 'w=1/[\s^2^(Fo^2^)+(0.2000P)^2^] where P=(Fo^2^+2Fc^2^)/3'
_refine_ls_weighting_scheme calc
_refine_ls_wR_factor_gt 0.3774
_refine_ls_wR_factor_ref 0.4608
_reflns_Friedel_coverage 0.000
_reflns_number_gt 598
_reflns_number_total 1792
_reflns_threshold_expression 'I > 2\s(I)'
_cod_data_source_file cg5b00567_si_002.cif
_cod_data_source_block mclau2_012big_trmx
_cod_depositor_comments 'Adding full bibliography for 4513277--4513300.cif.'
_cod_original_cell_volume 1576(5)
_cod_database_code 4513287
_shelx_space_group_comment
;
The symmetry employed for this shelxl refinement is uniquely defined
by the following loop, which should always be used as a source of
symmetry information in preference to the above space-group names.
They are only intended as comments.
;
_olex2_refinement_description
;
1. Restrained distances
 As12-O29 \\sim As11-O28 \\sim As11-O25 \\sim As11-O20 \\sim As4-O20 \\sim
As4-O18 \\sim As3-O18 \\sim As3-
 O30 \\sim As3-O16 \\sim As2-O16 \\sim As2-O17 \\sim As12-O17 \\sim As2-O14
\\sim As1-O14 \\sim As1-O13 ~
 As5-O13 \\sim As5-O19 \\sim As5-O21 \\sim As6-O21 \\sim As6-O23 \\sim As8-O22
\\sim As8-O24 \\sim As1-O15
 \\sim As9-O15 \\sim As9-O26 \\sim As9-O27 \\sim As10-O27 \\sim As8-O26_$1
\\sim As12-O30_$2 \\sim As7-
 O24_$3 \\sim As4-O19_$4 \\sim As10-O28_$4 \\sim As10-O29_$4 \\sim As7-O25_$5
 with sigma of 0.01
2. Uiso/Uaniso restraints and constraints
Uanis(As1) \\sim Ueq, Uanis(As9) \\sim Ueq, Uanis(As3) \\sim Ueq, Uanis(As11)
\\sim Ueq, Uanis(As2) \\sim Ueq, Uanis(As10) \\sim Ueq, Uanis(As7) \\sim Ueq,
Uanis(As6) \\sim Ueq, Uanis(As8) \\sim Ueq, Uanis(As4) \\sim Ueq, Uanis(As12)
\\sim Ueq, Uanis(As5) \\sim Ueq: with sigma of 0.005 and sigma for terminal
atoms of 0.01
;
_shelx_shelxl_version_number 2014/7
_olex2_submission_special_instructions 'No special instructions were received'

loop_
_space_group_symop_operation_xyz
'x, y, z'
'-x+1/2, y+1/2, -z'
'-x, -y, -z'
'x-1/2, -y-1/2, z'

loop_
_atom_site_label
_atom_site_type_symbol
_atom_site_fract_x
_atom_site_fract_y
_atom_site_fract_z
_atom_site_U_iso_or_equiv
_atom_site_adp_type
_atom_site_occupancy
_atom_site_site_symmetry_order
_atom_site_calc_flag
_atom_site_refinement_flags_posn
_atom_site_refinement_flags_adp
As1 As 0.6878(4) 0.25088(15) 0.6448(5) 0.024(2) Uani 1 1 d D U
As2 As 0.4081(4) 0.26937(15) 0.6073(5) 0.025(2) Uani 1 1 d D U
As3 As 0.1236(4) 0.10491(16) 0.4012(5) 0.027(2) Uani 1 1 d D U
As4 As -0.1553(4) 0.08010(15) 0.3659(5) 0.028(2) Uani 1 1 d D U
As5 As 0.8255(4) 0.41777(15) 0.8590(5) 0.032(2) Uani 1 1 d D U
As6 As 1.1058(4) 0.43890(15) 0.8960(5) 0.030(2) Uani 1 1 d D U
As7 As 1.3758(4) 0.26838(15) 1.1027(5) 0.025(2) Uani 1 1 d D U
As8 As 1.4064(4) 0.59899(14) 1.1073(5) 0.023(2) Uani 1 1 d D U
As9 As 0.8176(4) 0.08040(14) 0.8569(5) 0.027(2) Uani 1 1 d D U
As10 As 0.6640(4) -0.09017(15) 0.6383(5) 0.035(2) Uani 1 1 d D U
As11 As -0.3501(4) 0.24262(17) 0.1340(5) 0.024(2) Uani 1 1 d D U
As12 As 0.1088(4) 0.43165(16) 0.3930(5) 0.032(2) Uani 1 1 d D U
O13 O 0.789(2) 0.3695(9) 0.7359(16) 0.048(6) Uiso 1 1 d D .
O14 O 0.4700(15) 0.2830(13) 0.5420(15) 0.043(5) Uiso 1 1 d D .
O15 O 0.725(2) 0.1995(10) 0.7673(17) 0.052(6) Uiso 1 1 d D .
O16 O 0.3491(12) 0.1376(6) 0.5661(16) 0.026(3) Uiso 1 1 d D .
O17 O 0.1847(12) 0.3029(7) 0.4427(16) 0.026(3) Uiso 1 1 d D .
O18 O 0.0358(17) 0.1398(10) 0.4427(18) 0.029(4) Uiso 1 1 d D .
O19 O 0.692(2) 0.5275(11) 0.7560(16) 0.051(6) Uiso 1 1 d D .
O20 O -0.309(2) 0.1816(11) 0.2549(16) 0.047(5) Uiso 1 1 d D .
O21 O 1.0348(16) 0.4615(12) 0.9533(16) 0.038(5) Uiso 1 1 d D .
O22 O 1.334(2) 0.4696(7) 1.067(3) 0.034(4) Uiso 1 1 d D .
O23 O 1.1463(19) 0.3057(6) 0.930(3) 0.024(3) Uiso 1 1 d D .
O24 O 1.1841(13) 0.6381(7) 0.9473(18) 0.033(4) Uiso 1 1 d D .
O25 O -0.5450(18) 0.2994(12) 0.0531(18) 0.040(5) Uiso 1 1 d D .
O26 O 1.0415(14) 0.1037(13) 0.9660(14) 0.041(5) Uiso 1 1 d D .
O27 O 0.794(2) 0.0187(11) 0.7459(17) 0.049(5) Uiso 1 1 d D .
O28 O -0.1954(18) 0.3430(10) 0.2486(15) 0.034(4) Uiso 1 1 d D .
O29 O 0.0476(15) 0.4513(11) 0.4582(15) 0.039(5) Uiso 1 1 d D .
O30 O 0.1700(13) -0.0267(8) 0.4474(19) 0.039(4) Uiso 1 1 d D .

loop_
_atom_site_aniso_label
_atom_site_aniso_U_11
_atom_site_aniso_U_22
_atom_site_aniso_U_33
_atom_site_aniso_U_23
_atom_site_aniso_U_13
_atom_site_aniso_U_12
As1 0.0341(13) 0.0116(9) 0.027(4) 0.0036(10) 0.0244(18) 0.0039(8)
As2 0.0363(14) 0.0134(9) 0.022(4) -0.0026(11) 0.023(2) -0.0041(8)
As3 0.0389(14) 0.0154(9) 0.017(4) 0.0023(11) 0.020(2) -0.0009(8)
As4 0.0413(15) 0.0171(10) 0.018(4) -0.0005(12) 0.023(2) -0.0095(9)
As5 0.0483(16) 0.0137(10) 0.027(4) -0.0023(11) 0.028(2) -0.0110(9)
As6 0.0473(15) 0.0095(9) 0.018(4) -0.0039(11) 0.024(2) -0.0022(9)
As7 0.0348(13) 0.0164(9) 0.014(4) -0.0043(11) 0.0176(19) -0.0078(8)
As8 0.0331(14) 0.0105(9) 0.014(4) 0.0001(10) 0.0165(18) 0.0016(8)
As9 0.0367(14) 0.0122(9) 0.020(4) -0.0008(10) 0.0207(19) -0.0067(8)
As10 0.0449(16) 0.0135(9) 0.029(4) -0.0033(11) 0.027(2) 0.0052(9)
As11 0.0320(13) 0.0197(10) 0.015(4) -0.0017(12) 0.0181(19) 0.0021(9)
As12 0.0431(14) 0.0151(9) 0.021(4) 0.0018(12) 0.022(2) 0.0072(9)

loop_
_atom_type_symbol
_atom_type_description
_atom_type_scat_dispersion_real
_atom_type_scat_dispersion_imag
_atom_type_scat_source
As As 0.3110 0.7990 'International Tables Vol C Tables 4.2.6.8 and 6.1.1.4'
O O 0.0020 0.0020 'International Tables Vol C Tables 4.2.6.8 and 6.1.1.4'

loop_
_geom_angle_atom_site_label_1
_geom_angle_atom_site_label_2
_geom_angle_atom_site_label_3
_geom_angle
_geom_angle_site_symmetry_1
_geom_angle_site_symmetry_3
O14 As1 O13 96.1(9) . .
O14 As1 O15 87.0(7) . .
O15 As1 O13 91.8(7) . .
O16 As2 O14 97.2(10) . .
O17 As2 O14 90.4(9) . .
O17 As2 O16 89.7(4) . .
O18 As3 O16 95.7(9) . .
O18 As3 O30 100.4(11) . .
O30 As3 O16 90.7(5) . .
O18 As4 O19 86.2(6) . 2_546
O20 As4 O18 98.2(8) . .
O20 As4 O19 93.8(9) . 2_546
O19 As5 O13 92.0(8) . .
O19 As5 O21 100.1(9) . .
O21 As5 O13 86.2(7) . .
O21 As6 O22 90.7(12) . .
O23 As6 O21 98.1(11) . .
O23 As6 O22 92.1(8) . .
O24 As7 O23 89.3(6) 2_747 .
O24 As7 O25 101.5(11) 2_747 1_756
O25 As7 O23 91.1(10) 1_756 .
O22 As8 O26 98.4(13) . 2_757
O24 As8 O22 89.7(8) . .
O24 As8 O26 90.8(10) . 2_757
O15 As9 O26 97.7(9) . .
O27 As9 O15 95.8(8) . .
O27 As9 O26 85.2(7) . .
O27 As10 O28 96.5(8) . 2_546
O27 As10 O29 99.4(8) . 2_546
O28 As10 O29 88.9(6) 2_546 2_546
O25 As11 O20 89.7(6) . .
O28 As11 O20 94.5(8) . .
O28 As11 O25 99.7(8) . .
O17 As12 O29 101.6(10) . .
O17 As12 O30 89.3(5) . 2_556
O30 As12 O29 90.8(10) 2_556 .
As5 O13 As1 127.4(8) . .
As1 O14 As2 121.1(8) . .
As1 O15 As9 130.9(9) . .
As2 O16 As3 118.4(6) . .
As2 O17 As12 122.7(7) . .
As3 O18 As4 122.8(7) . .
As5 O19 As4 124.2(8) . 2_556
As4 O20 As11 124.4(8) . .
As6 O21 As5 122.2(8) . .
As8 O22 As6 119.2(12) . .
As6 O23 As7 116.0(9) . .
As7 O24 As8 122.4(7) 2_757 .
As11 O25 As7 122.0(7) . 1_354
As8 O26 As9 118.9(7) 2_747 .
As9 O27 As10 129.4(9) . .
As11 O28 As10 126.0(8) . 2_556
As10 O29 As12 120.4(7) 2_556 .
As3 O30 As12 120.6(7) . 2_546

loop_
_geom_bond_atom_site_label_1
_geom_bond_atom_site_label_2
_geom_bond_distance
_geom_bond_site_symmetry_2
As1 O13 1.773(8) .
As1 O14 1.764(10) .
As1 O15 1.768(8) .
As2 O14 1.767(8) .
As2 O16 1.768(7) .
As2 O17 1.766(12) .
As3 O16 1.775(12) .
As3 O18 1.765(8) .
As3 O30 1.766(8) .
As4 O18 1.768(8) .
As4 O19 1.768(8) 2_546
As4 O20 1.762(9) .
As5 O13 1.768(8) .
As5 O19 1.765(8) .
As5 O21 1.767(9) .
As6 O21 1.765(8) .
As6 O22 1.80(2) .
As6 O23 1.762(8) .
As7 O23 1.84(2) .
As7 O24 1.761(7) 2_747
As7 O25 1.769(8) 1_756
As8 O22 1.767(8) .
As8 O24 1.765(12) .
As8 O26 1.770(8) 2_757
As9 O15 1.770(8) .
As9 O26 1.772(10) .
As9 O27 1.764(8) .
As10 O27 1.765(9) .
As10 O28 1.766(8) 2_546
As10 O29 1.768(9) 2_546
As11 O20 1.767(8) .
As11 O25 1.764(9) .
As11 O28 1.763(9) .
As12 O17 1.766(7) .
As12 O29 1.768(8) .
As12 O30 1.768(12) 2_556
O19 As4 1.768(8) 2_556
O24 As7 1.761(7) 2_757
O25 As7 1.769(8) 1_354
O26 As8 1.770(8) 2_747
O28 As10 1.766(8) 2_556
O29 As10 1.768(9) 2_556
O30 As12 1.768(12) 2_546

loop_
_geom_torsion_atom_site_label_1
_geom_torsion_atom_site_label_2
_geom_torsion_atom_site_label_3
_geom_torsion_atom_site_label_4
_geom_torsion
_geom_torsion_site_symmetry_1
_geom_torsion_site_symmetry_4
O13 As1 O14 As2 -83.3(11) . .
O13 As1 O15 As9 -131.5(17) . .
O13 As5 O19 As4 -25.7(13) . 2_556
O13 As5 O21 As6 -1.5(11) . .
O14 As1 O13 As5 68.0(14) . .
O14 As1 O15 As9 132.5(16) . .
O14 As2 O16 As3 -90.4(15) . .
O14 As2 O17 As12 -87.8(16) . .
O15 As1 O13 As5 -19.1(13) . .
O15 As1 O14 As2 8.2(11) . .
O15 As9 O26 As8 -74.5(11) . 2_747
O15 As9 O27 As10 -117.3(16) . .
O16 As2 O14 As1 -84.8(11) . .
O16 As2 O17 As12 175.0(18) . .
O16 As3 O18 As4 -150.7(11) . .
O16 As3 O30 As12 -5.2(18) . 2_546
O17 As2 O14 As1 -174.6(11) . .
O17 As2 O16 As3 -0.1(15) . .
O17 As12 O29 As10 -82.4(10) . 2_556
O18 As3 O16 As2 -74.3(15) . .
O18 As3 O30 As12 -101.1(17) . 2_546
O18 As4 O20 As11 53.4(14) . .
O19 As4 O18 As3 -13.3(13) 2_546 .
O19 As4 O20 As11 -33.3(13) 2_546 .
O19 As5 O13 As1 -119.9(15) . .
O19 As5 O21 As6 -92.9(11) . .
O20 As4 O18 As3 -106.6(12) . .
O20 As11 O25 As7 -5.9(13) . 1_354
O20 As11 O28 As10 -41.7(12) . 2_556
O21 As5 O13 As1 140.1(14) . .
O21 As5 O19 As4 60.8(14) . 2_556
O21 As6 O22 As8 -88(2) . .
O21 As6 O23 As7 -91.5(16) . .
O22 As6 O21 As5 -163.6(11) . .
O22 As6 O23 As7 -0.5(19) . .
O22 As8 O24 As7 178(2) . 2_757
O23 As6 O21 As5 -71.5(13) . .
O23 As6 O22 As8 174(2) . .
O24 As7 O23 As6 -175.5(19) 2_747 .
O24 As8 O22 As6 7(2) . .
O25 As7 O23 As6 -74.1(17) 1_756 .
O25 As11 O20 As4 166.0(14) . .
O25 As11 O28 As10 48.8(13) . 2_556
O26 As8 O22 As6 -83.5(19) 2_757 .
O26 As8 O24 As7 -83.4(18) 2_757 2_757
O26 As9 O15 As1 68.9(16) . .
O26 As9 O27 As10 145.4(16) . .
O27 As9 O15 As1 -17.1(15) . .
O27 As9 O26 As8 20.7(11) . 2_747
O28 As10 O27 As9 -35.8(15) 2_546 .
O28 As11 O20 As4 -94.4(14) . .
O28 As11 O25 As7 -100.4(13) . 1_354
O29 As10 O27 As9 54.2(16) 2_546 .
O29 As12 O17 As2 -87.0(16) . .
O30 As3 O16 As2 -174.8(18) . .
O30 As3 O18 As4 -58.9(12) . .
O30 As12 O17 As2 3.7(16) 2_556 .
O30 As12 O29 As10 -171.9(10) 2_556 2_556
